data_7251517
loop_
_publ_author_name
'Churakov, Andrei V.'
'Mikhaylov, Alexey A.'
'Mel'nik, Elena A.'
'Egorov, Pavel A.'
'Lev, Ovadia'
'Medvedev, Alexander G.'
'Prikhodchenko, Petr V.'

_publ_section_title
;
 Peroxosolvates of purine derivatives: structural insights into possible
 H2O2-purine interactions in biological systems
;
_journal_issue 6
_journal_name_full CrystEngComm
_journal_page_first 1115
_journal_page_last 1124
_journal_paper_doi 10.1039/D5CE01073J
_journal_volume 28
_journal_year 2026
_chemical_formula_moiety 'C12 H11 N5, 2(H2 O2)'
_chemical_formula_sum 'C12 H15 N5 O4'
_chemical_formula_weight 293.29
_space_group_crystal_system monoclinic
_space_group_IT_number 14
_space_group_name_Hall '-P 2ybc'
_space_group_name_H-M_alt 'P 1 21/c 1'
_atom_sites_solution_hydrogens difmap
_atom_sites_solution_primary direct
_atom_sites_solution_secondary difmap
_audit_creation_method SHELXL-2018/3
_audit_update_record
;
2025-06-01 deposited with the CCDC.	2026-01-06 downloaded from the CCDC.
;
_cell_angle_alpha 90
_cell_angle_beta 102.0852(14)
_cell_angle_gamma 90
_cell_formula_units_Z 8
_cell_length_a 20.1096(8)
_cell_length_b 6.5746(3)
_cell_length_c 20.4108(8)
_cell_measurement_reflns_used 8976
_cell_measurement_temperature 100(2)
_cell_measurement_theta_max 30.502
_cell_measurement_theta_min 2.475
_cell_volume 2638.76(19)
_computing_cell_refinement 'SAINT (Bruker, 2018)'
_computing_data_collection '<i>APEX3</i> (Bruker, 2018)'
_computing_data_reduction 'SAINT (Bruker, 2018)'
_computing_structure_refinement 'SHELXL-2018/3 (Sheldrick, 2018)'
_computing_structure_solution 'SHELXT (Sheldrick, 2016)'
_diffrn_ambient_temperature 100(2)
_diffrn_measured_fraction_theta_full 0.999
_diffrn_measured_fraction_theta_max 0.999
_diffrn_measurement_device_type 'Bruker D8 Venture'
_diffrn_measurement_method \w
_diffrn_radiation_type MoK\a
_diffrn_radiation_wavelength 0.71073
_diffrn_reflns_av_R_equivalents 0.0441
_diffrn_reflns_av_unetI/netI 0.0311
_diffrn_reflns_Laue_measured_fraction_full 0.999
_diffrn_reflns_Laue_measured_fraction_max 0.999
_diffrn_reflns_limit_h_max 25
_diffrn_reflns_limit_h_min -25
_diffrn_reflns_limit_k_max 8
_diffrn_reflns_limit_k_min -8
_diffrn_reflns_limit_l_max 26
_diffrn_reflns_limit_l_min -26
_diffrn_reflns_number 33180
_diffrn_reflns_point_group_measured_fraction_full 0.999
_diffrn_reflns_point_group_measured_fraction_max 0.999
_diffrn_reflns_theta_full 25.242
_diffrn_reflns_theta_max 26.995
_diffrn_reflns_theta_min 2.041
_exptl_absorpt_coefficient_mu 0.114
_exptl_absorpt_correction_T_max 0.9281
_exptl_absorpt_correction_T_min 0.8787
_exptl_absorpt_correction_type multi-scan
_exptl_absorpt_process_details 'SADABS (Bruker, 2016)'
_exptl_crystal_colour colourless
_exptl_crystal_density_diffrn 1.477
_exptl_crystal_description needle
_exptl_crystal_F_000 1232
_exptl_crystal_size_max 0.250
_exptl_crystal_size_mid 0.040
_exptl_crystal_size_min 0.040
_refine_diff_density_max 0.289
_refine_diff_density_min -0.316
_refine_diff_density_rms 0.052
_refine_ls_extinction_method none
_refine_ls_goodness_of_fit_ref 1.109
_refine_ls_hydrogen_treatment mixed
_refine_ls_matrix_type full
_refine_ls_number_parameters 503
_refine_ls_number_reflns 5754
_refine_ls_number_restraints 1
_refine_ls_restrained_S_all 1.109
_refine_ls_R_factor_all 0.0610
_refine_ls_R_factor_gt 0.0481
_refine_ls_shift/su_max 0.000
_refine_ls_shift/su_mean 0.000
_refine_ls_structure_factor_coef Fsqd
_refine_ls_weighting_details 'w=1/[\s^2^(Fo^2^)+(0.0464P)^2^+1.6566P] where P=(Fo^2^+2Fc^2^)/3'
_refine_ls_weighting_scheme calc
_refine_ls_wR_factor_gt 0.1086
_refine_ls_wR_factor_ref 0.1148
_reflns_Friedel_coverage 0.000
_reflns_number_gt 4771
_reflns_number_total 5754
_reflns_threshold_expression 'I > 2\s(I)'
_cod_data_source_file d5ce01073j2.cif
_cod_data_source_block b
_cod_original_sg_symbol_H-M 'P 21/c'
_cod_database_code 7251517
_shelx_shelxl_version_number 2018/3
_shelx_space_group_comment
;
The symmetry employed for this shelxl refinement is uniquely defined
by the following loop, which should always be used as a source of
symmetry information in preference to the above space-group names.
They are only intended as comments.
;
_shelx_estimated_absorpt_t_min 0.972
_shelx_estimated_absorpt_t_max 0.995

loop_
_space_group_symop_operation_xyz
'x, y, z'
'-x, y+1/2, -z+1/2'
'-x, -y, -z'
'x, -y-1/2, z-1/2'

loop_
_atom_site_label
_atom_site_type_symbol
_atom_site_fract_x
_atom_site_fract_y
_atom_site_fract_z
_atom_site_U_iso_or_equiv
_atom_site_adp_type
_atom_site_occupancy
_atom_site_site_symmetry_order
_atom_site_calc_flag
_atom_site_refinement_flags_posn
_atom_site_refinement_flags_adp
_atom_site_refinement_flags_occupancy
_atom_site_disorder_assembly
_atom_site_disorder_group
O1 O 0.22910(6) 0.7536(2) 0.56778(6) 0.0171(3) Uani 1 1 d . . . . .
H1 H 0.2306(14) 0.742(4) 0.5220(15) 0.053(8) Uiso 1 1 d . . . . .
O2 O 0.29449(6) 0.8567(2) 0.59075(7) 0.0207(3) Uani 1 1 d . . . . .
H2 H 0.2822(12) 0.990(4) 0.5878(13) 0.044(8) Uiso 1 1 d . . . . .
O3 O 0.29626(7) 0.2776(2) 0.58139(7) 0.0214(3) Uani 1 1 d . . . . .
H3 H 0.3450(15) 0.299(4) 0.6020(14) 0.052(8) Uiso 1 1 d . . . . .
O4 O 0.27134(6) 0.3919(2) 0.63310(7) 0.0202(3) Uani 1 1 d . . . . .
H4 H 0.2589(14) 0.506(5) 0.6107(14) 0.057(9) Uiso 1 1 d . . . . .
O5A O 0.02981(12) 0.7110(10) 0.21256(13) 0.0237(9) Uani 0.819(16) 1 d D . P A 1
H5A H 0.0811(18) 0.711(5) 0.2259(17) 0.054(10) Uiso 0.819(16) 1 d . . P A 1
O5B O 0.0323(6) 0.792(3) 0.2069(5) 0.0237(9) Uani 0.181(16) 1 d D . P A 2
H5B H 0.074229 0.768691 0.222600 0.035 Uiso 0.181(16) 1 d R U P A 2
O6 O 0.01236(7) 0.8007(3) 0.27218(7) 0.0282(3) Uani 1 1 d D . . . .
H6A H 0.0082(13) 0.915(4) 0.2534(14) 0.029(8) Uiso 0.819(16) 1 d . . P A 1
H6B H 0.000733 0.921552 0.274148 0.044 Uiso 0.181(16) 1 d R U P A 2
O7 O 0.55145(7) 0.3178(2) 0.98613(7) 0.0243(3) Uani 1 1 d . . . . .
H7 H 0.5537(14) 0.442(5) 1.0052(14) 0.058(9) Uiso 1 1 d . . . . .
O8 O 0.47861(6) 0.3160(2) 0.95448(6) 0.0198(3) Uani 1 1 d . . . . .
H8 H 0.4819(13) 0.318(4) 0.9099(14) 0.043(7) Uiso 1 1 d . . . . .
N11 N 0.17014(7) 0.7080(2) 0.25582(7) 0.0121(3) Uani 1 1 d . . . . .
N12 N 0.28217(7) 0.6895(2) 0.25841(7) 0.0123(3) Uani 1 1 d . . . . .
H12 H 0.3207(12) 0.681(3) 0.2454(11) 0.025(6) Uiso 1 1 d . . . . .
N13 N 0.32554(7) 0.6821(2) 0.37983(7) 0.0124(3) Uani 1 1 d . . . . .
N14 N 0.23464(7) 0.6992(2) 0.43982(7) 0.0118(3) Uani 1 1 d . . . . .
N15 N 0.11999(7) 0.7176(2) 0.38593(7) 0.0138(3) Uani 1 1 d . . . . .
H15 H 0.0927(9) 0.732(3) 0.3493(9) 0.000(4) Uiso 1 1 d . . . . .
C11 C 0.21772(8) 0.6996(3) 0.22048(9) 0.0137(3) Uani 1 1 d . . . . .
C12 C 0.27562(8) 0.6910(2) 0.32374(8) 0.0113(3) Uani 1 1 d . . . . .
C13 C 0.30007(9) 0.6874(3) 0.43484(9) 0.0131(3) Uani 1 1 d . . . . .
C14 C 0.18535(8) 0.7075(2) 0.38301(8) 0.0118(3) Uani 1 1 d . . . . .
C15 C 0.20651(8) 0.7029(3) 0.32141(8) 0.0120(3) Uani 1 1 d . . . . .
C16 C 0.09512(9) 0.7260(3) 0.44776(9) 0.0187(4) Uani 1 1 d . . . . .
C31 C 0.01896(9) 0.7599(3) 0.43065(8) 0.0159(4) Uani 1 1 d . . . . .
C32 C -0.02600(9) 0.5979(3) 0.42095(9) 0.0192(4) Uani 1 1 d . . . . .
C33 C -0.09572(9) 0.6310(3) 0.40509(10) 0.0220(4) Uani 1 1 d . . . . .
C34 C -0.12079(9) 0.8278(3) 0.39846(9) 0.0191(4) Uani 1 1 d . . . . .
C35 C -0.07616(9) 0.9907(3) 0.40636(9) 0.0176(4) Uani 1 1 d . . . . .
C36 C -0.00648(9) 0.9566(3) 0.42252(9) 0.0175(4) Uani 1 1 d . . . . .
H11 H 0.2066(9) 0.698(3) 0.1719(10) 0.011(5) Uiso 1 1 d . . . . .
H13 H 0.3312(9) 0.677(3) 0.4749(9) 0.007(4) Uiso 1 1 d . . . . .
H16 H 0.1165(10) 0.838(3) 0.4764(10) 0.016(5) Uiso 1 1 d . . . . .
H17 H 0.1071(10) 0.595(3) 0.4738(10) 0.023(5) Uiso 1 1 d . . . . .
H32 H -0.0087(10) 0.460(3) 0.4235(10) 0.020(5) Uiso 1 1 d . . . . .
H33 H -0.1261(12) 0.516(4) 0.3997(12) 0.035(6) Uiso 1 1 d . . . . .
H34 H -0.1661(12) 0.849(4) 0.3900(11) 0.028(6) Uiso 1 1 d . . . . .
H35 H -0.0919(10) 1.132(3) 0.4032(10) 0.018(5) Uiso 1 1 d . . . . .
H36 H 0.0245(10) 1.072(3) 0.4297(10) 0.023(5) Uiso 1 1 d . . . . .
N21 N 0.42755(7) 0.3335(2) 0.63815(7) 0.0138(3) Uani 1 1 d . . . . .
N22 N 0.53986(7) 0.3330(2) 0.64379(7) 0.0128(3) Uani 1 1 d . . . . .
H22 H 0.5783(12) 0.327(3) 0.6307(11) 0.025(6) Uiso 1 1 d . . . . .
N23 N 0.58085(7) 0.3234(2) 0.76476(7) 0.0127(3) Uani 1 1 d . . . . .
N24 N 0.48854(7) 0.3212(2) 0.82299(7) 0.0125(3) Uani 1 1 d . . . . .
N25 N 0.37393(7) 0.3247(2) 0.77013(8) 0.0139(3) Uani 1 1 d . . . . .
H25 H 0.3478(9) 0.337(3) 0.7342(10) 0.005(4) Uiso 1 1 d . . . . .
C21 C 0.47640(9) 0.3371(3) 0.60400(9) 0.0146(4) Uani 1 1 d . . . . .
C22 C 0.53160(8) 0.3279(2) 0.70845(8) 0.0119(3) Uani 1 1 d . . . . .
C23 C 0.55474(9) 0.3202(3) 0.81926(9) 0.0126(3) Uani 1 1 d . . . . .
C24 C 0.43955(8) 0.3251(2) 0.76576(8) 0.0123(3) Uani 1 1 d . . . . .
C25 C 0.46184(8) 0.3285(3) 0.70444(8) 0.0130(3) Uani 1 1 d . . . . .
C26 C 0.35530(9) 0.3220(3) 0.83516(9) 0.0143(4) Uani 1 1 d . . . . .
C41 C 0.28012(8) 0.3094(2) 0.83481(9) 0.0126(3) Uani 1 1 d . . . . .
C42 C 0.26316(9) 0.3050(3) 0.89799(9) 0.0151(4) Uani 1 1 d . . . . .
C43 C 0.19597(9) 0.2925(3) 0.90388(9) 0.0161(4) Uani 1 1 d . . . . .
C44 C 0.14436(9) 0.2852(3) 0.84673(9) 0.0161(4) Uani 1 1 d . . . . .
C45 C 0.16045(9) 0.2895(3) 0.78413(9) 0.0151(4) Uani 1 1 d . . . . .
C46 C 0.22823(9) 0.3010(3) 0.77795(9) 0.0136(3) Uani 1 1 d . . . . .
H21 H 0.4694(10) 0.343(3) 0.5555(10) 0.014(5) Uiso 1 1 d . . . . .
H23 H 0.5860(9) 0.312(3) 0.8612(9) 0.007(4) Uiso 1 1 d . . . . .
H26 H 0.3743(9) 0.445(3) 0.8617(9) 0.012(5) Uiso 1 1 d . . . . .
H27 H 0.3764(9) 0.201(3) 0.8610(10) 0.012(5) Uiso 1 1 d . . . . .
H42 H 0.2990(11) 0.310(3) 0.9376(11) 0.023(6) Uiso 1 1 d . . . . .
H43 H 0.1863(11) 0.287(3) 0.9489(11) 0.025(6) Uiso 1 1 d . . . . .
H44 H 0.0993(11) 0.277(3) 0.8510(10) 0.018(5) Uiso 1 1 d . . . . .
H45 H 0.1252(10) 0.284(3) 0.7450(10) 0.012(5) Uiso 1 1 d . . . . .
H46 H 0.2379(10) 0.302(3) 0.7322(11) 0.020(5) Uiso 1 1 d . . . . .

loop_
_atom_site_aniso_label
_atom_site_aniso_U_11
_atom_site_aniso_U_22
_atom_site_aniso_U_33
_atom_site_aniso_U_23
_atom_site_aniso_U_13
_atom_site_aniso_U_12
O1 0.0123(6) 0.0257(7) 0.0133(6) -0.0032(5) 0.0023(5) -0.0046(5)
O2 0.0119(6) 0.0236(7) 0.0233(7) -0.0035(6) -0.0036(5) -0.0020(5)
O3 0.0156(7) 0.0257(7) 0.0223(7) -0.0063(6) 0.0024(5) -0.0013(6)
O4 0.0176(6) 0.0258(7) 0.0189(7) 0.0024(6) 0.0080(5) 0.0026(6)
O5A 0.0139(7) 0.038(3) 0.0193(8) -0.0124(12) 0.0030(6) -0.0005(11)
O5B 0.0139(7) 0.038(3) 0.0193(8) -0.0124(12) 0.0030(6) -0.0005(11)
O6 0.0187(7) 0.0434(10) 0.0219(7) -0.0081(7) 0.0029(6) 0.0063(7)
O7 0.0131(6) 0.0376(9) 0.0195(7) -0.0012(6) -0.0028(5) 0.0058(6)
O8 0.0116(6) 0.0357(8) 0.0117(6) 0.0006(6) 0.0013(5) -0.0001(5)
N11 0.0127(7) 0.0123(7) 0.0113(7) 0.0005(5) 0.0022(5) -0.0003(6)
N12 0.0097(7) 0.0144(7) 0.0134(7) -0.0006(6) 0.0040(6) -0.0007(6)
N13 0.0110(7) 0.0138(7) 0.0125(7) -0.0004(6) 0.0026(5) 0.0001(5)
N14 0.0115(7) 0.0126(7) 0.0113(7) -0.0014(5) 0.0024(5) -0.0004(5)
N15 0.0114(7) 0.0185(8) 0.0115(7) 0.0003(6) 0.0025(6) 0.0012(6)
C11 0.0135(8) 0.0135(8) 0.0138(8) 0.0008(7) 0.0024(7) -0.0013(7)
C12 0.0124(8) 0.0085(8) 0.0138(8) -0.0012(6) 0.0047(6) -0.0010(6)
C13 0.0129(8) 0.0128(8) 0.0135(8) -0.0027(7) 0.0025(7) -0.0008(7)
C14 0.0128(8) 0.0092(8) 0.0135(8) -0.0005(6) 0.0028(6) 0.0004(6)
C15 0.0117(8) 0.0102(8) 0.0134(8) -0.0009(6) 0.0010(6) -0.0005(6)
C16 0.0124(9) 0.0295(11) 0.0144(9) 0.0003(8) 0.0034(7) 0.0015(8)
C31 0.0123(8) 0.0251(10) 0.0113(8) 0.0004(7) 0.0043(6) 0.0019(7)
C32 0.0170(9) 0.0184(9) 0.0219(9) 0.0018(7) 0.0033(7) 0.0016(7)
C33 0.0155(9) 0.0242(10) 0.0260(10) 0.0029(8) 0.0035(7) -0.0040(8)
C34 0.0100(8) 0.0298(11) 0.0175(9) 0.0013(8) 0.0028(7) 0.0024(7)
C35 0.0166(9) 0.0209(10) 0.0157(9) 0.0005(7) 0.0044(7) 0.0046(7)
C36 0.0154(9) 0.0215(9) 0.0162(9) -0.0009(7) 0.0045(7) -0.0019(7)
N21 0.0138(7) 0.0152(7) 0.0119(7) -0.0010(6) 0.0011(6) -0.0002(6)
N22 0.0101(7) 0.0150(7) 0.0139(7) -0.0010(6) 0.0042(6) -0.0004(6)
N23 0.0116(7) 0.0125(7) 0.0145(7) 0.0000(6) 0.0040(6) 0.0001(5)
N24 0.0141(7) 0.0111(7) 0.0127(7) 0.0001(5) 0.0037(5) 0.0001(6)
N25 0.0100(7) 0.0183(8) 0.0137(7) 0.0012(6) 0.0030(6) 0.0004(6)
C21 0.0139(8) 0.0157(9) 0.0142(8) -0.0010(7) 0.0027(7) -0.0004(7)
C22 0.0125(8) 0.0082(8) 0.0158(8) 0.0001(6) 0.0051(6) 0.0001(6)
C23 0.0143(8) 0.0098(8) 0.0142(8) 0.0007(6) 0.0039(7) 0.0007(6)
C24 0.0125(8) 0.0094(8) 0.0153(8) 0.0001(6) 0.0034(6) -0.0001(6)
C25 0.0119(8) 0.0131(8) 0.0136(8) 0.0000(6) 0.0015(6) -0.0005(6)
C26 0.0118(8) 0.0156(9) 0.0155(8) 0.0004(7) 0.0027(7) -0.0005(7)
C41 0.0116(8) 0.0093(8) 0.0176(8) -0.0001(6) 0.0047(6) 0.0000(6)
C42 0.0158(8) 0.0134(8) 0.0154(8) 0.0005(7) 0.0019(7) 0.0010(7)
C43 0.0188(9) 0.0139(8) 0.0181(9) 0.0002(7) 0.0097(7) 0.0002(7)
C44 0.0113(8) 0.0128(8) 0.0260(9) 0.0012(7) 0.0081(7) 0.0002(7)
C45 0.0126(8) 0.0114(8) 0.0204(9) -0.0001(7) 0.0011(7) -0.0006(7)
C46 0.0145(8) 0.0115(8) 0.0154(8) 0.0015(7) 0.0042(7) 0.0005(6)

loop_
_atom_type_symbol
_atom_type_description
_atom_type_scat_dispersion_real
_atom_type_scat_dispersion_imag
_atom_type_scat_source
C C 0.0033 0.0016 'International Tables Vol C Tables 4.2.6.8 and 6.1.1.4'
H H 0.0000 0.0000 'International Tables Vol C Tables 4.2.6.8 and 6.1.1.4'
N N 0.0061 0.0033 'International Tables Vol C Tables 4.2.6.8 and 6.1.1.4'
O O 0.0106 0.0060 'International Tables Vol C Tables 4.2.6.8 and 6.1.1.4'

loop_
_geom_angle_atom_site_label_1
_geom_angle_atom_site_label_2
_geom_angle_atom_site_label_3
_geom_angle
_geom_angle_site_symmetry_1
_geom_angle_site_symmetry_3
_geom_angle_publ_flag
O2 O1 H1 98.0(17) . . ?
O1 O2 H2 102.3(16) . . ?
O4 O3 H3 94.5(16) . . ?
O3 O4 H4 99.5(19) . . ?
O6 O5A H5A 100.7(19) . . ?
O6 O5B H5B 95.9 . . ?
O5A O6 H6A 90.0(19) . . ?
O5B O6 H6B 102.5 . . ?
O8 O7 H7 98.8(18) . . ?
O7 O8 H8 99.3(16) . . ?
C11 N11 C15 103.40(14) . . ?
C11 N12 C12 106.20(14) . . ?
C11 N12 H12 129.0(15) . . ?
C12 N12 H12 124.8(15) . . ?
C13 N13 C12 111.34(14) . . ?
C13 N14 C14 119.24(14) . . ?
C14 N15 C16 124.35(15) . . ?
C14 N15 H15 115.8(12) . . ?
C16 N15 H15 119.5(12) . . ?
N11 C11 N12 113.85(15) . . ?
N11 C11 H11 121.6(11) . . ?
N12 C11 H11 124.6(11) . . ?
N13 C12 N12 128.13(15) . . ?
N13 C12 C15 126.31(15) . . ?
N12 C12 C15 105.56(14) . . ?
N13 C13 N14 128.52(16) . . ?
N13 C13 H13 115.8(11) . . ?
N14 C13 H13 115.6(11) . . ?
N15 C14 N14 120.97(15) . . ?
N15 C14 C15 121.80(15) . . ?
N14 C14 C15 117.22(15) . . ?
C12 C15 N11 110.98(15) . . ?
C12 C15 C14 117.36(15) . . ?
N11 C15 C14 131.66(15) . . ?
N15 C16 C31 108.72(14) . . ?
N15 C16 H16 110.9(12) . . ?
C31 C16 H16 108.8(12) . . ?
N15 C16 H17 109.6(12) . . ?
C31 C16 H17 111.3(12) . . ?
H16 C16 H17 107.6(16) . . ?
C32 C31 C36 119.12(16) . . ?
C32 C31 C16 121.21(17) . . ?
C36 C31 C16 119.64(17) . . ?
C31 C32 C33 120.64(18) . . ?
C31 C32 H32 119.7(12) . . ?
C33 C32 H32 119.6(12) . . ?
C34 C33 C32 119.92(18) . . ?
C34 C33 H33 120.9(14) . . ?
C32 C33 H33 119.2(14) . . ?
C33 C34 C35 119.81(17) . . ?
C33 C34 H34 119.6(15) . . ?
C35 C34 H34 120.6(15) . . ?
C34 C35 C36 120.02(18) . . ?
C34 C35 H35 122.2(12) . . ?
C36 C35 H35 117.7(12) . . ?
C31 C36 C35 120.46(17) . . ?
C31 C36 H36 120.0(13) . . ?
C35 C36 H36 119.5(13) . . ?
C21 N21 C25 104.08(14) . . ?
C21 N22 C22 106.77(14) . . ?
C21 N22 H22 126.8(15) . . ?
C22 N22 H22 126.3(15) . . ?
C23 N23 C22 111.44(14) . . ?
C23 N24 C24 119.79(15) . . ?
C24 N25 C26 120.43(15) . . ?
C24 N25 H25 113.6(13) . . ?
C26 N25 H25 125.7(13) . . ?
N21 C21 N22 113.15(15) . . ?
N21 C21 H21 125.1(11) . . ?
N22 C21 H21 121.8(11) . . ?
N23 C22 N22 127.39(15) . . ?
N23 C22 C25 127.00(15) . . ?
N22 C22 C25 105.61(14) . . ?
N23 C23 N24 128.02(16) . . ?
N23 C23 H23 116.9(11) . . ?
N24 C23 H23 115.1(11) . . ?
N25 C24 N24 119.21(15) . . ?
N25 C24 C25 123.87(15) . . ?
N24 C24 C25 116.92(15) . . ?
N21 C25 C22 110.37(15) . . ?
N21 C25 C24 132.80(15) . . ?
C22 C25 C24 116.82(15) . . ?
N25 C26 C41 116.43(14) . . ?
N25 C26 H26 109.9(11) . . ?
C41 C26 H26 108.3(11) . . ?
N25 C26 H27 109.2(11) . . ?
C41 C26 H27 105.8(11) . . ?
H26 C26 H27 106.7(15) . . ?
C46 C41 C42 118.86(16) . . ?
C46 C41 C26 125.52(16) . . ?
C42 C41 C26 115.62(15) . . ?
C43 C42 C41 120.74(16) . . ?
C43 C42 H42 120.1(13) . . ?
C41 C42 H42 119.1(13) . . ?
C42 C43 C44 120.02(17) . . ?
C42 C43 H43 118.2(13) . . ?
C44 C43 H43 121.8(13) . . ?
C45 C44 C43 119.77(16) . . ?
C45 C44 H44 120.6(13) . . ?
C43 C44 H44 119.6(13) . . ?
C44 C45 C46 120.40(16) . . ?
C44 C45 H45 119.9(12) . . ?
C46 C45 H45 119.7(12) . . ?
C41 C46 C45 120.20(16) . . ?
C41 C46 H46 121.6(12) . . ?
C45 C46 H46 118.2(12) . . ?

loop_
_geom_bond_atom_site_label_1
_geom_bond_atom_site_label_2
_geom_bond_distance
_geom_bond_site_symmetry_2
_geom_bond_publ_flag
O1 O2 1.4667(17) . ?
O1 H1 0.95(3) . ?
O2 H2 0.91(3) . ?
O3 O4 1.4667(18) . ?
O3 H3 0.99(3) . ?
O4 H4 0.89(3) . ?
O5A O6 1.460(2) . ?
O5A H5A 1.01(4) . ?
O5B O6 1.471(8) . ?
O5B H5B 0.8500 . ?
O6 H6A 0.84(3) . ?
O6 H6B 0.8315 . ?
O7 O8 1.4720(17) . ?
O7 H7 0.90(3) . ?
O8 H8 0.93(3) . ?
N11 C11 1.314(2) . ?
N11 C15 1.385(2) . ?
N12 C11 1.365(2) . ?
N12 C12 1.367(2) . ?
N12 H12 0.87(2) . ?
N13 C13 1.329(2) . ?
N13 C12 1.357(2) . ?
N14 C13 1.343(2) . ?
N14 C14 1.360(2) . ?
N15 C14 1.330(2) . ?
N15 C16 1.453(2) . ?
N15 H15 0.834(19) . ?
C11 H11 0.970(19) . ?
C12 C15 1.383(2) . ?
C13 H13 0.922(19) . ?
C14 C15 1.409(2) . ?
C16 C31 1.514(2) . ?
C16 H16 0.98(2) . ?
C16 H17 1.02(2) . ?
C31 C32 1.385(3) . ?
C31 C36 1.388(3) . ?
C32 C33 1.389(3) . ?
C32 H32 0.97(2) . ?
C33 C34 1.385(3) . ?
C33 H33 0.97(3) . ?
C34 C35 1.385(3) . ?
C34 H34 0.90(2) . ?
C35 C36 1.389(2) . ?
C35 H35 0.98(2) . ?
C36 H36 0.97(2) . ?
N21 C21 1.318(2) . ?
N21 C25 1.384(2) . ?
N22 C21 1.362(2) . ?
N22 C22 1.365(2) . ?
N22 H22 0.87(2) . ?
N23 C23 1.326(2) . ?
N23 C22 1.351(2) . ?
N24 C23 1.349(2) . ?
N24 C24 1.362(2) . ?
N25 C24 1.341(2) . ?
N25 C26 1.453(2) . ?
N25 H25 0.812(19) . ?
C21 H21 0.97(2) . ?
C22 C25 1.388(2) . ?
C23 H23 0.951(19) . ?
C24 C25 1.415(2) . ?
C26 C41 1.513(2) . ?
C26 H26 1.00(2) . ?
C26 H27 1.00(2) . ?
C41 C46 1.390(2) . ?
C41 C42 1.402(2) . ?
C42 C43 1.384(2) . ?
C42 H42 0.96(2) . ?
C43 C44 1.390(3) . ?
C43 H43 0.98(2) . ?
C44 C45 1.383(3) . ?
C44 H44 0.93(2) . ?
C45 C46 1.397(2) . ?
C45 H45 0.95(2) . ?
C46 H46 0.99(2) . ?

loop_
_geom_hbond_atom_site_label_D
_geom_hbond_atom_site_label_H
_geom_hbond_atom_site_label_A
_geom_hbond_distance_DH
_geom_hbond_distance_HA
_geom_hbond_distance_DA
_geom_hbond_angle_DHA
_geom_hbond_site_symmetry_A
_geom_hbond_publ_flag
N15 H15 O6 0.834(19) 2.057(19) 2.876(2) 167.0(17) . yes
N25 H25 O4 0.812(19) 2.33(2) 3.140(2) 176.7(18) . yes
N12 H12 N23 0.87(2) 2.03(2) 2.892(2) 168(2) 3_666 yes
N22 H22 N13 0.87(2) 1.99(2) 2.849(2) 169(2) 3_666 yes
C11 H11 O1 0.970(19) 2.285(19) 3.187(2) 154.4(15) 4_575 yes
C21 H21 O8 0.97(2) 2.35(2) 3.222(2) 148.7(16) 4_565 yes
O1 H1 N14 0.95(3) 1.72(3) 2.6614(19) 175(3) . yes
O2 H2 O3 0.91(3) 1.92(3) 2.774(2) 156(2) 1_565 yes
O3 H3 N21 0.99(3) 1.69(3) 2.6772(19) 179(3) . yes
O4 H4 O1 0.89(3) 1.89(3) 2.771(2) 176(3) . yes
O5A^a H5A^a N11 1.01(4) 1.77(4) 2.775(3) 175(3) . yes
O5B^b H5B^b N11 0.85 1.95 2.797(13) 177.7 . yes
O6 H6A^a O6 0.84(3) 2.60(3) 3.4183(8) 164(3) 2 yes
O6 H6B^b O5A^a 0.83 2.04 2.864(7) 174.6 2 yes
O7 H7 O8 0.90(3) 1.96(3) 2.817(2) 157(3) 3_667 yes
O8 H8 N24 0.93(3) 1.81(3) 2.7329(19) 180(3) . yes

loop_
_geom_torsion_atom_site_label_1
_geom_torsion_atom_site_label_2
_geom_torsion_atom_site_label_3
_geom_torsion_atom_site_label_4
_geom_torsion
_geom_torsion_site_symmetry_1
_geom_torsion_site_symmetry_2
_geom_torsion_site_symmetry_3
_geom_torsion_site_symmetry_4
_geom_torsion_publ_flag
C15 N11 C11 N12 0.02(19) . . . . ?
C12 N12 C11 N11 0.1(2) . . . . ?
C13 N13 C12 N12 179.87(16) . . . . ?
C13 N13 C12 C15 -0.4(2) . . . . ?
C11 N12 C12 N13 179.55(16) . . . . ?
C11 N12 C12 C15 -0.24(18) . . . . ?
C12 N13 C13 N14 0.2(3) . . . . ?
C14 N14 C13 N13 -0.1(3) . . . . ?
C16 N15 C14 N14 1.7(3) . . . . ?
C16 N15 C14 C15 -178.97(17) . . . . ?
C13 N14 C14 N15 179.42(16) . . . . ?
C13 N14 C14 C15 0.1(2) . . . . ?
N13 C12 C15 N11 -179.53(15) . . . . ?
N12 C12 C15 N11 0.27(19) . . . . ?
N13 C12 C15 C14 0.4(3) . . . . ?
N12 C12 C15 C14 -179.81(14) . . . . ?
C11 N11 C15 C12 -0.18(18) . . . . ?
C11 N11 C15 C14 179.91(18) . . . . ?
N15 C14 C15 C12 -179.56(15) . . . . ?
N14 C14 C15 C12 -0.2(2) . . . . ?
N15 C14 C15 N11 0.3(3) . . . . ?
N14 C14 C15 N11 179.70(16) . . . . ?
C14 N15 C16 C31 173.74(16) . . . . ?
N15 C16 C31 C32 90.9(2) . . . . ?
N15 C16 C31 C36 -87.1(2) . . . . ?
C36 C31 C32 C33 -1.7(3) . . . . ?
C16 C31 C32 C33 -179.81(17) . . . . ?
C31 C32 C33 C34 0.4(3) . . . . ?
C32 C33 C34 C35 1.3(3) . . . . ?
C33 C34 C35 C36 -1.6(3) . . . . ?
C32 C31 C36 C35 1.5(3) . . . . ?
C16 C31 C36 C35 179.54(16) . . . . ?
C34 C35 C36 C31 0.2(3) . . . . ?
C25 N21 C21 N22 0.50(19) . . . . ?
C22 N22 C21 N21 -0.5(2) . . . . ?
C23 N23 C22 N22 179.68(16) . . . . ?
C23 N23 C22 C25 -0.3(2) . . . . ?
C21 N22 C22 N23 -179.76(16) . . . . ?
C21 N22 C22 C25 0.22(18) . . . . ?
C22 N23 C23 N24 -0.1(2) . . . . ?
C24 N24 C23 N23 0.3(3) . . . . ?
C26 N25 C24 N24 0.6(2) . . . . ?
C26 N25 C24 C25 -179.75(16) . . . . ?
C23 N24 C24 N25 179.55(16) . . . . ?
C23 N24 C24 C25 -0.2(2) . . . . ?
C21 N21 C25 C22 -0.34(19) . . . . ?
C21 N21 C25 C24 179.23(19) . . . . ?
N23 C22 C25 N21 -179.95(16) . . . . ?
N22 C22 C25 N21 0.07(19) . . . . ?
N23 C22 C25 C24 0.4(3) . . . . ?
N22 C22 C25 C24 -179.58(15) . . . . ?
N25 C24 C25 N21 0.6(3) . . . . ?
N24 C24 C25 N21 -179.70(17) . . . . ?
N25 C24 C25 C22 -179.84(16) . . . . ?
N24 C24 C25 C22 -0.1(2) . . . . ?
C24 N25 C26 C41 -176.56(15) . . . . ?
N25 C26 C41 C46 -0.3(3) . . . . ?
N25 C26 C41 C42 179.41(15) . . . . ?
C46 C41 C42 C43 0.0(3) . . . . ?
C26 C41 C42 C43 -179.66(16) . . . . ?
C41 C42 C43 C44 -0.4(3) . . . . ?
C42 C43 C44 C45 0.3(3) . . . . ?
C43 C44 C45 C46 0.0(3) . . . . ?
C42 C41 C46 C45 0.3(3) . . . . ?
C26 C41 C46 C45 179.96(16) . . . . ?
C44 C45 C46 C41 -0.3(3) . . . . ?
H1 O1 O2 H1 0.000(3) . . . . ?
H3 O3 O4 H4 104(2) . . . . ?
H5A O5A O6 H6A 97(3) . . . . ?
H5B O5B O6 H6B 114.0 . . . . ?
H7 O7 O8 H8 113(2) . . . . ?
